data_4117128
loop_
_publ_author_name
'Kazushi Kinbara'
'Yukihiko Hashimoto'
'Makoto Sukegawa'
'Hiroyuki Nohira'
'Kazuhiko Saigo'

_publ_section_title
;
 Crystal Structures of the Salts of Chiral Primary Amines with Achiral
 Carboxylic Acids: Recognition of the Commonly-Occurring Supramolecular
 Assemblies of Hydrogen-Bond Networks and Their Role in the Formation of
 Conglomerates
;
_journal_name_full 'Journal of the American Chemical Society'
_journal_page_first 3441
_journal_page_last 3449
_journal_paper_doi 10.1021/ja9539960
_journal_volume 118
_journal_year 1996
_chemical_compound_source '(+-)-1-phenylethylammonium p-chlorobenzoate 1a-9g'
_chemical_formula_sum 'C15 H16 Cl N O2'
_chemical_formula_weight 277.50
_space_group_IT_number 14
_symmetry_cell_setting monoclinic
_symmetry_space_group_name_Hall '-P 2yn'
_symmetry_space_group_name_H-M 'P 1 21/n 1'
_cell_angle_alpha 90(0)
_cell_angle_beta 100.261(12)
_cell_angle_gamma 90(0)
_cell_formula_units_Z 4
_cell_length_a 24.116(4)
_cell_length_b 6.056(1)
_cell_length_c 9.856(1)
_cell_measurement_reflns_used 20
_cell_measurement_temperature 293
_cell_measurement_theta_max 30
_cell_measurement_theta_min 25
_cell_volume 1416.4(4)
_computing_cell_refinement Crystan-GM
_computing_data_collection Crystan-GM
_computing_data_reduction Crystan-GM
_computing_molecular_graphics Crystan-GM
_computing_publication_material Crystan-GM
_computing_structure_refinement Crystan-GM
_computing_structure_solution Crystan-GM
_diffrn_measurement_device 'Mac Science MXC18'
_diffrn_measurement_method theta/omega
_diffrn_radiation_type ' Cu K-alpha '
_diffrn_radiation_wavelength 1.54178
_diffrn_reflns_av_R_equivalents 0.06
_diffrn_reflns_limit_h_max 27
_diffrn_reflns_limit_h_min -28
_diffrn_reflns_limit_k_max 7
_diffrn_reflns_limit_k_min 0
_diffrn_reflns_limit_l_max 11
_diffrn_reflns_limit_l_min 0
_diffrn_reflns_number 2864
_diffrn_reflns_theta_max 65
_exptl_absorpt_coefficient_mu 23.874
_exptl_absorpt_correction_type none
_exptl_crystal_colour none
_exptl_crystal_density_diffrn 1.30
_exptl_crystal_density_meas 1.30
_exptl_crystal_description needle
_exptl_crystal_size_max 0.700000
_exptl_crystal_size_mid 0.200000
_exptl_crystal_size_min 0.100000
_refine_diff_density_max -0.49
_refine_diff_density_min 0.53
_refine_ls_extinction_coef 0.0000
_refine_ls_extinction_method Larson
_refine_ls_goodness_of_fit_obs 0.10618E+02
_refine_ls_hydrogen_treatment refined
_refine_ls_number_parameters 236
_refine_ls_number_reflns 1417
_refine_ls_R_factor_obs 0.0597
_refine_ls_shift/esd_max 0.4889
_refine_ls_structure_factor_coef F
_refine_ls_weighting_scheme ' Count statistics    '
_refine_ls_wR_factor_obs 0.0631
_reflns_number_observed 2125
_reflns_number_total 2358
_reflns_observed_criterion refl_observed_if_F_>_3.00_sigma(F)
_cod_data_source_file ja9539960_07.cif
_cod_data_source_block clbar2
_cod_original_cell_volume 1416.5(4)
_cod_original_sg_symbol_H-M ' P 21/n '
_cod_original_formula_sum ' C15 H16 N1 O2 Cl1                        '
_cod_database_code 4117128

loop_
_symmetry_equiv_pos_as_xyz
'   +x,   +y,   +z'
1/2-x,1/2+y,1/2-z
'   -x,   -y,   -z'
1/2+x,1/2-y,1/2+z

loop_
_atom_site_aniso_label
_atom_site_aniso_U_11
_atom_site_aniso_U_22
_atom_site_aniso_U_33
_atom_site_aniso_U_12
_atom_site_aniso_U_13
_atom_site_aniso_U_23
Cl1 0.0528(8) 0.10891(181) 0.10738(145) 0.0494(14) -0.00888(85) 0.01355(109)
O2 0.045(2) 0.05710(269) 0.04943(216) 0.00274(208) -0.00518(173) -0.00080(188)
N3 0.04518(215) 0.04212(295) 0.04177(237) -0.00308(221) 0.00205(189) 0.00600(222)
O4 0.06166(261) 0.05755(324) 0.0939(36) -0.01101(279) -0.0164(24) 0.02452(242)
C5 0.03231(211) 0.05176(342) 0.04714(279) 0.00223(259) 0.00659(204) 0.0031(23)
C6 0.04850(262) 0.05342(377) 0.03852(267) 0.00382(267) 0.00141(218) 0.00539(281)
C7 0.05104(295) 0.06714(461) 0.04993(314) -0.00298(331) 0.00198(247) 0.01450(331)
C8 0.03829(234) 0.04624(354) 0.05412(315) 0.0054(29) 0.00816(228) 0.00974(255)
C9 0.06082(335) 0.05262(417) 0.05677(367) 0.00832(328) 0.00783(274) 0.00946(313)
C10 0.04418(255) 0.05039(362) 0.03370(257) -0.0024(24) 0.00046(206) -0.00021(242)
C11 0.04152(252) 0.04449(351) 0.05752(322) -0.0029(28) 0.00520(232) 0.00923(244)
C12 0.05129(305) 0.05786(409) 0.05217(336) 0.00597(288) 0.01565(263) 0.00438(286)
C13 0.05812(332) 0.06727(459) 0.04879(325) 0.00874(338) 0.01414(258) -0.00224(329)
C14 0.04883(277) 0.05122(389) 0.05491(336) -0.00197(295) 0.00281(249) 0.00156(273)
C15 0.04361(268) 0.05234(402) 0.08145(436) 0.01502(353) 0.0147(28) 0.01242(284)
C16 0.04841(306) 0.09617(615) 0.05472(372) 0.0051(38) 0.01505(272) 0.00327(349)
C17 0.06162(367) 0.07932(562) 0.04263(324) -0.00212(327) -0.00524(278) 0.01408(364)
C18 0.03531(257) 0.07534(497) 0.06670(394) 0.02675(364) 0.00136(257) 0.00415(281)
C19 0.0554(32) 0.06782(461) 0.05610(351) 0.00602(361) -0.00536(273) 0.00318(349)

loop_
_atom_site_label
_atom_site_fract_x
_atom_site_fract_y
_atom_site_fract_z
_atom_site_occupancy
_atom_site_U_iso_or_equiv
_atom_site_thermal_displace_type
Cl1 -0.033270 0.264880 0.719060 1.000000 0.089700(818) Uij
O2 0.183970 -0.109810 1.178270 1.000000 0.050473(1329) Uij
N3 0.240750 0.258410 1.096010 1.000000 0.043023(1451) Uij
O4 0.162940 -0.412300 1.051490 1.000000 0.071027(1834) Uij
C5 0.105730 -0.098110 0.993810 1.000000 0.043737(1631) Uij
C6 0.264760 0.236900 0.967590 1.000000 0.04681(177) Uij
C7 0.400070 -0.232000 0.998010 1.000000 0.056037(2103) Uij
C8 0.154580 -0.221930 1.081100 1.000000 0.046217(1762) Uij
C9 0.356930 -0.269970 1.066730 1.000000 0.056737(2162) Uij
C10 0.313070 0.070110 0.984710 1.000000 0.042757(1707) Uij
C11 0.090510 0.109270 1.030520 1.000000 0.047843(1796) Uij
C12 0.313120 -0.123220 1.060560 1.000000 0.053773(2036) Uij
C13 0.357300 0.109360 0.917590 1.000000 0.058060(2177) Uij
C14 0.077760 -0.200270 0.874190 1.000000 0.051653(1946) Uij
C15 0.046530 0.223550 0.945500 1.000000 0.059133(2169) Uij
C16 0.400930 -0.040090 0.923070 1.000000 0.066433(2604) Uij
C17 0.217130 0.166770 0.847590 1.000000 0.061190(2484) Uij
C18 0.020330 0.118570 0.825250 1.000000 0.059117(2281) Uij
C19 0.034400 -0.084960 0.787890 1.000000 0.059773(2206) Uij
H14 0.090960 -0.359440 0.832320 1.000000 0.07920(2529) Uiso
H19 0.025740 -0.153430 0.661300 1.000000 0.19077(4804) Uiso
H15 0.031300 0.381250 0.976420 1.000000 0.09301(2585) Uiso
H11 0.096300 0.176010 1.139230 1.000000 0.13657(3882) Uiso
H12 0.283940 -0.153850 1.107840 1.000000 0.04229(1513) Uiso
H7 0.427670 -0.320200 0.985580 1.000000 0.06101(1976) Uiso
H16 0.431050 -0.008010 0.863900 1.000000 0.05304(1755) Uiso
H13 0.360970 0.239990 0.868460 1.000000 0.07291(2167) Uiso
H17A 0.234380 0.170380 0.756070 1.000000 0.04681(1577) Uiso
H6 0.280870 0.412400 0.948510 1.000000 0.0606(183) Uiso
H9 0.355640 -0.399930 1.108210 1.000000 0.04340(1573) Uiso
H3A 0.212520 0.403340 1.089780 1.000000 0.13667(3305) Uiso
H17B 0.193670 0.290480 0.844240 1.000000 0.09546(2768) Uiso
H17C 0.200150 -0.002430 0.863830 1.000000 0.08882(2596) Uiso
H3B 0.220860 0.098300 1.121270 1.000000 0.10643(2852) Uiso
H3C 0.258020 0.270280 1.146210 1.000000 0.17786(5267) Uiso

loop_
_atom_type_symbol
_atom_type_number_in_cell
_atom_type_scat_dispersion_real
_atom_type_scat_dispersion_imag
_atom_type_scat_source
C 60 0.017000 0.009000 Cromer,D.T._&_Mann,J.B._1968_AC_A24,321.
H 64 0.000000 0.000000 Cromer,D.T._&_Mann,J.B._1968_AC_A24,321.
N 4 0.029000 0.018000 Cromer,D.T._&_Mann,J.B._1968_AC_A24,321.
O 8 0.047000 0.032000 Cromer,D.T._&_Mann,J.B._1968_AC_A24,321.
Cl 4 0.348000 0.702000 Cromer,D.T._&_Mann,J.B._1968_AC_A24,321.
